data_1548870
loop_
_publ_author_name
'Hadlington, T. J.'
'Szilv\'asi, T'
'Driess, M.'

_publ_section_title
;
 Striking transformations of the hydroborylene ligand in a HB:\\rightarrow
 Ni<sup>II</sup> complex with isocyanides and CO.
;
_journal_issue 9
_journal_name_full 'Chemical science'
_journal_page_first 2595
_journal_page_last 2600
_journal_paper_doi 10.1039/c7sc04792d
_journal_volume 9
_journal_year 2018
_chemical_formula_moiety 'C33 H59 B Cl N5 O'
_chemical_formula_sum 'C33 H59 B Cl N5 O'
_chemical_formula_weight 588.11
_space_group_crystal_system orthorhombic
_space_group_IT_number 61
_space_group_name_Hall '-P 2ac 2ab'
_space_group_name_H-M_alt 'P b c a'
_symmetry_space_group_name_Hall '-P 2ac 2ab'
_symmetry_space_group_name_H-M 'P b c a'
_atom_sites_solution_hydrogens geom
_audit_creation_method SHELXL-2016/6
_audit_update_record
;
2017-10-10 deposited with the CCDC.
2018-02-05 downloaded from the CCDC.
;
_cell_angle_alpha 90
_cell_angle_beta 90
_cell_angle_gamma 90
_cell_formula_units_Z 8
_cell_length_a 15.6878(2)
_cell_length_b 12.34570(10)
_cell_length_c 36.8495(5)
_cell_measurement_reflns_used 8513
_cell_measurement_temperature 150(2)
_cell_measurement_theta_max 73.4970
_cell_measurement_theta_min 2.3760
_cell_volume 7136.90(14)
_computing_cell_refinement 'CrysAlisPro 1.171.38.43c (Rigaku OD, 2015)'
_computing_data_collection 'CrysAlisPro 1.171.38.43c (Rigaku OD, 2015)'
_computing_data_reduction 'CrysAlisPro 1.171.38.43c (Rigaku OD, 2015)'
_computing_structure_refinement 'SHELXL-2016/6 (Sheldrick, 2016)'
_diffrn_ambient_temperature 150(2)
_diffrn_detector_area_resol_mean 10.5435
_diffrn_measured_fraction_theta_full 0.998
_diffrn_measured_fraction_theta_max 0.997
_diffrn_measurement_device_type 'SuperNova, Single source at offset, Atlas'
_diffrn_measurement_method '\w scans'
_diffrn_radiation_type CuK\a
_diffrn_radiation_wavelength 1.54184
_diffrn_reflns_av_R_equivalents 0.0372
_diffrn_reflns_av_unetI/netI 0.0267
_diffrn_reflns_Laue_measured_fraction_full 0.998
_diffrn_reflns_Laue_measured_fraction_max 0.997
_diffrn_reflns_limit_h_max 18
_diffrn_reflns_limit_h_min -19
_diffrn_reflns_limit_k_max 14
_diffrn_reflns_limit_k_min -14
_diffrn_reflns_limit_l_max 42
_diffrn_reflns_limit_l_min -44
_diffrn_reflns_number 27357
_diffrn_reflns_point_group_measured_fraction_full 0.998
_diffrn_reflns_point_group_measured_fraction_max 0.997
_diffrn_reflns_theta_full 67.684
_diffrn_reflns_theta_max 69.998
_diffrn_reflns_theta_min 6.627
_diffrn_source 'micro-focus sealed X-ray tube'
_exptl_absorpt_coefficient_mu 1.172
_exptl_absorpt_correction_T_max 1.00000
_exptl_absorpt_correction_T_min 0.52737
_exptl_absorpt_correction_type multi-scan
_exptl_absorpt_process_details
;
CrysAlisPro 1.171.38.43c (Rigaku Oxford Diffraction, 2015)
Empirical absorption correction using spherical harmonics,
 implemented in SCALE3 ABSPACK scaling algorithm.
;
_exptl_crystal_colour yellow
_exptl_crystal_density_diffrn 1.095
_exptl_crystal_description rod
_exptl_crystal_F_000 2576
_exptl_crystal_size_max 0.290
_exptl_crystal_size_mid 0.190
_exptl_crystal_size_min 0.120
_refine_diff_density_max 0.736
_refine_diff_density_min -0.551
_refine_diff_density_rms 0.054
_refine_ls_extinction_method none
_refine_ls_goodness_of_fit_ref 1.029
_refine_ls_hydrogen_treatment constr
_refine_ls_matrix_type full
_refine_ls_number_parameters 415
_refine_ls_number_reflns 6743
_refine_ls_number_restraints 12
_refine_ls_restrained_S_all 1.028
_refine_ls_R_factor_all 0.0765
_refine_ls_R_factor_gt 0.0650
_refine_ls_shift/su_max 0.000
_refine_ls_shift/su_mean 0.000
_refine_ls_structure_factor_coef Fsqd
_refine_ls_weighting_details 'w=1/[\s^2^(Fo^2^)+(0.1134P)^2^+3.7558P] where P=(Fo^2^+2Fc^2^)/3'
_refine_ls_weighting_scheme calc
_refine_ls_wR_factor_gt 0.1842
_refine_ls_wR_factor_ref 0.1974
_reflns_Friedel_coverage 0.000
_reflns_number_gt 5544
_reflns_number_total 6743
_reflns_threshold_expression 'I > 2\s(I)'
_cod_data_source_file c7sc04792d2.cif
_cod_data_source_block compound_4-Cy
_cod_depositor_comments 'Adding full bibliography for 1548865--1548871.cif.'
_cod_database_code 1548870
_shelx_shelxl_version_number 2016/6
_shelx_space_group_comment
;
The symmetry employed for this shelxl refinement is uniquely defined
by the following loop, which should always be used as a source of
symmetry information in preference to the above space-group names.
They are only intended as comments.
;
_shelx_estimated_absorpt_t_min 0.727
_shelx_estimated_absorpt_t_max 0.872

loop_
_space_group_symop_operation_xyz
'x, y, z'
'-x+1/2, -y, z+1/2'
'x+1/2, -y+1/2, -z'
'-x, y+1/2, -z+1/2'
'-x, -y, -z'
'x-1/2, y, -z-1/2'
'-x-1/2, y-1/2, z'
'x, -y-1/2, z-1/2'

loop_
_atom_site_label
_atom_site_type_symbol
_atom_site_fract_x
_atom_site_fract_y
_atom_site_fract_z
_atom_site_U_iso_or_equiv
_atom_site_adp_type
_atom_site_occupancy
_atom_site_site_symmetry_order
_atom_site_calc_flag
_atom_site_refinement_flags_posn
_atom_site_refinement_flags_adp
_atom_site_refinement_flags_occupancy
_atom_site_disorder_assembly
_atom_site_disorder_group
Cl1 Cl 0.42445(4) 0.17963(5) 0.06359(2) 0.0576(2) Uani 1 1 d . . . . .
N1 N -0.21079(11) 0.19030(13) 0.07971(5) 0.0318(4) Uani 1 1 d . . . . .
N2 N -0.24297(11) 0.14184(14) 0.13459(5) 0.0324(4) Uani 1 1 d . . . . .
N3 N 0.05490(11) 0.22925(14) 0.08774(5) 0.0356(4) Uani 1 1 d . . . . .
N4 N 0.01869(11) 0.06403(14) 0.10093(5) 0.0355(4) Uani 1 1 d . . . . .
C12 C -0.00498(13) 0.16901(17) 0.10486(6) 0.0338(4) Uani 1 1 d . . . . .
C1 C -0.17856(13) 0.18143(15) 0.11381(5) 0.0308(4) Uani 1 1 d . . . . .
C2 C -0.29537(14) 0.15752(16) 0.07912(6) 0.0345(4) Uani 1 1 d . . . . .
C14 C 0.09477(14) 0.05804(19) 0.08155(6) 0.0390(5) Uani 1 1 d . . . . .
C7 C -0.23116(14) 0.11191(19) 0.17322(6) 0.0397(5) Uani 1 1 d . . . . .
H7 H -0.169210 0.122060 0.178640 0.048 Uiso 1 1 calc R U . . .
C13 C 0.11793(14) 0.16137(19) 0.07354(6) 0.0391(5) Uani 1 1 d . . . . .
C3 C -0.31615(14) 0.12741(17) 0.11355(6) 0.0361(5) Uani 1 1 d . . . . .
C4 C -0.16173(15) 0.23982(18) 0.04947(6) 0.0387(5) Uani 1 1 d . . . . .
H4 H -0.102186 0.249574 0.058588 0.046 Uiso 1 1 calc R U . . .
C15 C 0.04918(16) 0.34901(18) 0.08432(6) 0.0413(5) Uani 1 1 d . . . . .
H15 H -0.009079 0.369661 0.092881 0.050 Uiso 1 1 calc R U . . .
B1 B -0.08561(15) 0.2117(2) 0.12626(7) 0.0340(5) Uani 1 1 d . . . . .
C21 C 0.19659(16) 0.1983(2) 0.05427(8) 0.0540(6) Uani 1 1 d . . . . .
H21A H 0.240141 0.141506 0.055630 0.081 Uiso 1 1 calc R U . . .
H21B H 0.218133 0.264413 0.065763 0.081 Uiso 1 1 calc R U . . .
H21C H 0.183066 0.213078 0.028785 0.081 Uiso 1 1 calc R U . . .
C18 C -0.03203(16) -0.02577(19) 0.11671(7) 0.0460(6) Uani 1 1 d . . . . .
H18 H -0.073800 0.008699 0.133648 0.055 Uiso 1 1 calc R U . . .
C6 C -0.19481(18) 0.35249(19) 0.04056(7) 0.0468(6) Uani 1 1 d . . . . .
H6A H -0.254239 0.347589 0.032529 0.070 Uiso 1 1 calc R U . . .
H6B H -0.160094 0.384217 0.021168 0.070 Uiso 1 1 calc R U . . .
H6C H -0.191414 0.398296 0.062229 0.070 Uiso 1 1 calc R U . . .
C17 C 0.0553(2) 0.3861(2) 0.04479(7) 0.0562(7) Uani 1 1 d . . . . .
H17A H 0.114006 0.376951 0.036177 0.084 Uiso 1 1 calc R U . . .
H17B H 0.039148 0.462572 0.043076 0.084 Uiso 1 1 calc R U . . .
H17C H 0.016820 0.342453 0.029802 0.084 Uiso 1 1 calc R U . . .
C10 C -0.35156(16) 0.15495(19) 0.04636(7) 0.0438(5) Uani 1 1 d . . . . .
H10A H -0.334973 0.094204 0.030762 0.066 Uiso 1 1 calc R U . . .
H10B H -0.345506 0.222980 0.032901 0.066 Uiso 1 1 calc R U . . .
H10C H -0.411014 0.145972 0.053941 0.066 Uiso 1 1 calc R U . . .
C8 C -0.25010(18) -0.0074(2) 0.17927(8) 0.0563(7) Uani 1 1 d . . . . .
H8A H -0.311822 -0.019343 0.178340 0.084 Uiso 1 1 calc R U . . .
H8B H -0.228376 -0.029538 0.203085 0.084 Uiso 1 1 calc R U . . .
H8C H -0.222309 -0.050435 0.160302 0.084 Uiso 1 1 calc R U . . .
C16 C 0.11164(19) 0.4054(2) 0.10935(8) 0.0553(7) Uani 1 1 d . . . . .
H16A H 0.100079 0.384205 0.134501 0.083 Uiso 1 1 calc R U . . .
H16B H 0.105313 0.484035 0.106888 0.083 Uiso 1 1 calc R U . . .
H16C H 0.169928 0.384455 0.102850 0.083 Uiso 1 1 calc R U . . .
C11 C -0.39985(15) 0.0873(2) 0.12713(8) 0.0513(6) Uani 1 1 d . . . . .
H11A H -0.444143 0.102558 0.109082 0.077 Uiso 1 1 calc R U . . .
H11B H -0.413936 0.123964 0.149939 0.077 Uiso 1 1 calc R U . . .
H11C H -0.396523 0.009016 0.131284 0.077 Uiso 1 1 calc R U . . .
C9 C -0.27887(19) 0.1863(3) 0.19857(7) 0.0584(7) Uani 1 1 d . . . . .
H9A H -0.265135 0.261721 0.192728 0.088 Uiso 1 1 calc R U . . .
H9B H -0.262167 0.170830 0.223666 0.088 Uiso 1 1 calc R U . . .
H9C H -0.340309 0.174570 0.195777 0.088 Uiso 1 1 calc R U . . .
C22 C 0.14125(18) -0.0438(2) 0.07300(8) 0.0529(6) Uani 1 1 d . . . . .
H22A H 0.184524 -0.029385 0.054445 0.079 Uiso 1 1 calc R U . . .
H22B H 0.100917 -0.098058 0.063921 0.079 Uiso 1 1 calc R U . . .
H22C H 0.168929 -0.071194 0.095013 0.079 Uiso 1 1 calc R U . . .
C19 C -0.08385(19) -0.0819(2) 0.08826(9) 0.0599(7) Uani 1 1 d . . . . .
H19A H -0.118273 -0.028449 0.075144 0.090 Uiso 1 1 calc R U . . .
H19B H -0.121457 -0.135082 0.099800 0.090 Uiso 1 1 calc R U . . .
H19C H -0.045741 -0.118838 0.071210 0.090 Uiso 1 1 calc R U . . .
C5 C -0.1556(2) 0.1661(2) 0.01676(7) 0.0544(7) Uani 1 1 d . . . . .
H5A H -0.129557 0.097227 0.023927 0.082 Uiso 1 1 calc R U . . .
H5B H -0.120568 0.200707 -0.001948 0.082 Uiso 1 1 calc R U . . .
H5C H -0.212887 0.152631 0.007105 0.082 Uiso 1 1 calc R U . . .
C20 C 0.0206(2) -0.1026(2) 0.13950(9) 0.0621(7) Uani 1 1 d . . . . .
H20A H 0.054058 -0.149860 0.123573 0.093 Uiso 1 1 calc R U . . .
H20B H -0.017214 -0.146696 0.154626 0.093 Uiso 1 1 calc R U . . .
H20C H 0.059219 -0.060858 0.155071 0.093 Uiso 1 1 calc R U . . .
C23 C -0.07297(16) 0.2809(3) 0.15806(7) 0.0350(6) Uani 0.845(4) 1 d . . P A 1
N5 N -0.06179(15) 0.3432(2) 0.18346(6) 0.0424(6) Uani 0.845(4) 1 d . . P A 1
C24 C -0.0505(2) 0.3017(3) 0.22148(8) 0.0536(8) Uani 0.845(4) 1 d . . P A 1
H24 H -0.084246 0.233562 0.224563 0.064 Uiso 0.845(4) 1 calc R U P A 1
C25 C -0.0840(3) 0.3876(5) 0.24769(12) 0.0653(13) Uani 0.845(4) 1 d . . P A 1
H25A H -0.142779 0.407400 0.240538 0.078 Uiso 0.845(4) 1 calc R U P A 1
H25B H -0.086467 0.356285 0.272395 0.078 Uiso 0.845(4) 1 calc R U P A 1
C29 C 0.0431(3) 0.2779(3) 0.22843(10) 0.0683(11) Uani 0.845(4) 1 d . . P A 1
H29A H 0.064813 0.229455 0.209133 0.082 Uiso 0.845(4) 1 calc R U P A 1
H29B H 0.048875 0.239592 0.251904 0.082 Uiso 0.845(4) 1 calc R U P A 1
C28 C 0.0967(3) 0.3806(4) 0.22932(13) 0.0758(12) Uani 0.845(4) 1 d . . P A 1
H28A H 0.097651 0.413516 0.204829 0.091 Uiso 0.845(4) 1 calc R U P A 1
H28B H 0.155982 0.361945 0.236036 0.091 Uiso 0.845(4) 1 calc R U P A 1
C26 C -0.0314(3) 0.4865(4) 0.24865(13) 0.0759(12) Uani 0.845(4) 1 d . . P A 1
H26A H -0.054608 0.536347 0.267237 0.091 Uiso 0.845(4) 1 calc R U P A 1
H26B H -0.035213 0.523378 0.224844 0.091 Uiso 0.845(4) 1 calc R U P A 1
C27 C 0.0606(3) 0.4642(4) 0.25705(15) 0.0833(14) Uani 0.845(4) 1 d . . P A 1
H27A H 0.065909 0.435186 0.281985 0.100 Uiso 0.845(4) 1 calc R U P A 1
H27B H 0.093757 0.532363 0.255633 0.100 Uiso 0.845(4) 1 calc R U P A 1
O1 O -0.1904(3) 0.1350(4) 0.29081(11) 0.1524(17) Uani 1 1 d . . . . .
C30 C -0.2764(4) 0.1230(6) 0.34094(15) 0.137(2) Uani 1 1 d . . . . .
H30A H -0.269971 0.061913 0.358126 0.164 Uiso 1 1 calc R U . . .
H30B H -0.333030 0.156652 0.344530 0.164 Uiso 1 1 calc R U . . .
C31 C -0.2063(4) 0.2048(6) 0.34602(17) 0.145(2) Uani 1 1 d . . . . .
H31A H -0.225966 0.278809 0.339903 0.174 Uiso 1 1 calc R U . . .
H31B H -0.184571 0.204220 0.371249 0.174 Uiso 1 1 calc R U . . .
C32 C -0.1430(4) 0.1683(6) 0.32111(17) 0.132(2) Uani 1 1 d . . . . .
H32A H -0.103289 0.227544 0.314647 0.158 Uiso 1 1 calc R U . . .
H32B H -0.109983 0.107211 0.331394 0.158 Uiso 1 1 calc R U . . .
C33 C -0.2659(4) 0.0872(5) 0.30414(17) 0.1240(18) Uani 1 1 d . . . . .
H33A H -0.261489 0.007265 0.303240 0.149 Uiso 1 1 calc R U . . .
H33B H -0.315327 0.109867 0.289261 0.149 Uiso 1 1 calc R U . . .
N5A N -0.0379(7) 0.2444(9) 0.1916(3) 0.034(3) Uiso 0.155(4) 1 d . . P A 2
C23A C -0.0624(8) 0.2314(14) 0.1601(3) 0.023(3) Uiso 0.155(4) 1 d . . P A 2
C24A C -0.0188(7) 0.3501(10) 0.2077(3) 0.026(3) Uiso 0.155(4) 1 d D . P A 2
H24A H -0.032497 0.410743 0.190658 0.031 Uiso 0.155(4) 1 calc R U P A 2
C29A C 0.0746(9) 0.3451(14) 0.2159(4) 0.042(4) Uiso 0.155(4) 1 d D . P A 2
H29C H 0.107482 0.337429 0.193104 0.051 Uiso 0.155(4) 1 calc R U P A 2
H29D H 0.086988 0.281761 0.231511 0.051 Uiso 0.155(4) 1 calc R U P A 2
C27A C 0.0514(14) 0.451(3) 0.2732(6) 0.092(11) Uiso 0.155(4) 1 d D . P A 2
H27C H 0.065214 0.382950 0.286419 0.110 Uiso 0.155(4) 1 calc R U P A 2
H27D H 0.067997 0.512807 0.288647 0.110 Uiso 0.155(4) 1 calc R U P A 2
C28A C 0.1011(10) 0.455(2) 0.2363(7) 0.090(8) Uiso 0.155(4) 1 d D . P A 2
H28C H 0.163398 0.456994 0.240450 0.108 Uiso 0.155(4) 1 calc R U P A 2
H28D H 0.084160 0.518760 0.221885 0.108 Uiso 0.155(4) 1 calc R U P A 2
C25A C -0.0719(8) 0.3573(15) 0.2430(5) 0.032(5) Uiso 0.155(4) 1 d D . P A 2
H25C H -0.133150 0.363746 0.236969 0.038 Uiso 0.155(4) 1 calc R U P A 2
H25D H -0.063846 0.290530 0.257513 0.038 Uiso 0.155(4) 1 calc R U P A 2
C26A C -0.0439(13) 0.455(2) 0.2650(5) 0.075(7) Uiso 0.155(4) 1 d D . P A 2
H26C H -0.076179 0.457388 0.288111 0.091 Uiso 0.155(4) 1 calc R U P A 2
H26D H -0.056806 0.522129 0.251344 0.091 Uiso 0.155(4) 1 calc R U P A 2

loop_
_atom_site_aniso_label
_atom_site_aniso_U_11
_atom_site_aniso_U_22
_atom_site_aniso_U_33
_atom_site_aniso_U_23
_atom_site_aniso_U_13
_atom_site_aniso_U_12
Cl1 0.0437(4) 0.0437(3) 0.0854(5) 0.0096(3) -0.0173(3) 0.0007(2)
N1 0.0321(9) 0.0308(8) 0.0324(9) 0.0013(6) 0.0004(7) 0.0014(7)
N2 0.0279(8) 0.0337(8) 0.0356(9) 0.0061(7) -0.0019(7) -0.0030(7)
N3 0.0309(9) 0.0342(9) 0.0416(9) 0.0032(7) 0.0064(7) -0.0011(7)
N4 0.0319(9) 0.0323(9) 0.0424(9) 0.0013(7) 0.0004(7) 0.0001(7)
C12 0.0292(10) 0.0345(10) 0.0378(10) 0.0043(8) 0.0008(8) -0.0008(8)
C1 0.0320(10) 0.0282(9) 0.0323(10) 0.0028(7) 0.0015(8) 0.0009(7)
C2 0.0333(10) 0.0288(10) 0.0414(11) 0.0007(8) -0.0051(9) -0.0002(8)
C14 0.0331(11) 0.0421(12) 0.0416(11) -0.0032(9) 0.0008(9) 0.0036(9)
C7 0.0342(11) 0.0490(12) 0.0358(11) 0.0134(9) -0.0002(8) -0.0055(9)
C13 0.0329(11) 0.0433(12) 0.0411(11) -0.0016(9) 0.0058(9) 0.0019(9)
C3 0.0325(11) 0.0332(10) 0.0427(11) 0.0075(8) -0.0053(9) -0.0015(8)
C4 0.0392(11) 0.0430(12) 0.0337(10) 0.0061(9) 0.0031(9) 0.0009(9)
C15 0.0412(12) 0.0327(11) 0.0501(13) 0.0062(9) 0.0106(10) -0.0006(9)
B1 0.0282(11) 0.0383(12) 0.0353(12) 0.0044(9) 0.0022(9) -0.0021(9)
C21 0.0384(13) 0.0621(16) 0.0614(15) 0.0041(12) 0.0174(11) 0.0001(11)
C18 0.0439(13) 0.0362(11) 0.0579(14) 0.0083(10) 0.0030(11) -0.0046(10)
C6 0.0557(15) 0.0378(12) 0.0471(13) 0.0062(10) 0.0019(11) -0.0037(10)
C17 0.0656(17) 0.0474(14) 0.0554(15) 0.0142(12) 0.0147(13) -0.0002(12)
C10 0.0438(13) 0.0417(12) 0.0460(12) 0.0028(10) -0.0120(10) -0.0019(10)
C8 0.0508(14) 0.0545(15) 0.0636(16) 0.0302(13) -0.0109(12) -0.0077(12)
C16 0.0565(16) 0.0433(13) 0.0659(16) -0.0007(12) 0.0089(13) -0.0114(12)
C11 0.0324(12) 0.0611(15) 0.0604(15) 0.0188(12) -0.0060(11) -0.0103(11)
C9 0.0575(16) 0.0747(19) 0.0430(13) 0.0044(12) 0.0079(12) -0.0017(14)
C22 0.0506(14) 0.0466(13) 0.0616(15) -0.0099(11) 0.0074(12) 0.0091(11)
C19 0.0548(16) 0.0437(14) 0.0813(19) 0.0046(13) -0.0080(14) -0.0136(12)
C5 0.0718(18) 0.0522(14) 0.0392(12) 0.0019(10) 0.0102(12) 0.0147(13)
C20 0.0620(18) 0.0572(16) 0.0672(18) 0.0210(14) 0.0016(14) 0.0019(14)
C23 0.0270(12) 0.0362(17) 0.0417(15) 0.0026(12) 0.0014(10) 0.0007(11)
N5 0.0395(12) 0.0452(13) 0.0426(13) -0.0039(10) -0.0032(10) 0.0006(10)
C24 0.0593(19) 0.0600(19) 0.0415(16) 0.0036(14) -0.0104(14) -0.0047(16)
C25 0.064(2) 0.088(4) 0.044(2) -0.012(2) -0.0098(16) 0.011(2)
C29 0.071(2) 0.073(2) 0.060(2) 0.0107(18) -0.0121(18) 0.0151(19)
C28 0.055(2) 0.096(4) 0.076(3) 0.013(3) -0.009(2) -0.002(2)
C26 0.098(3) 0.069(2) 0.061(2) -0.018(2) -0.012(2) 0.005(2)
C27 0.083(3) 0.092(3) 0.075(3) 0.002(3) -0.025(3) -0.032(3)
O1 0.183(4) 0.179(4) 0.095(2) -0.002(3) 0.024(3) -0.042(4)
C30 0.137(5) 0.179(6) 0.095(3) -0.010(4) 0.029(3) -0.060(4)
C31 0.150(6) 0.173(6) 0.112(4) -0.054(4) 0.000(4) -0.020(5)
C32 0.106(4) 0.165(6) 0.124(4) -0.040(4) 0.009(3) -0.044(4)
C33 0.104(4) 0.128(4) 0.140(5) -0.028(4) -0.019(3) -0.022(3)

loop_
_atom_type_symbol
_atom_type_description
_atom_type_scat_dispersion_real
_atom_type_scat_dispersion_imag
_atom_type_scat_source
C C 0.0181 0.0091 'International Tables Vol C Tables 4.2.6.8 and 6.1.1.4'
H H 0.0000 0.0000 'International Tables Vol C Tables 4.2.6.8 and 6.1.1.4'
B B 0.0090 0.0039 'International Tables Vol C Tables 4.2.6.8 and 6.1.1.4'
N N 0.0311 0.0180 'International Tables Vol C Tables 4.2.6.8 and 6.1.1.4'
O O 0.0492 0.0322 'International Tables Vol C Tables 4.2.6.8 and 6.1.1.4'
Cl Cl 0.3639 0.7018 'International Tables Vol C Tables 4.2.6.8 and 6.1.1.4'

loop_
_geom_angle_atom_site_label_1
_geom_angle_atom_site_label_2
_geom_angle_atom_site_label_3
_geom_angle
C1 N1 C2 110.28(17)
C1 N1 C4 122.27(18)
C2 N1 C4 127.14(18)
C1 N2 C3 110.16(17)
C1 N2 C7 122.53(17)
C3 N2 C7 127.15(17)
C12 N3 C13 109.62(18)
C12 N3 C15 122.96(18)
C13 N3 C15 127.38(18)
C12 N4 C14 109.89(18)
C12 N4 C18 121.70(18)
C14 N4 C18 128.39(19)
N3 C12 N4 106.57(18)
N3 C12 B1 127.19(19)
N4 C12 B1 126.21(18)
N2 C1 N1 105.86(17)
N2 C1 B1 127.62(18)
N1 C1 B1 126.52(18)
C3 C2 N1 107.10(18)
C3 C2 C10 127.3(2)
N1 C2 C10 125.6(2)
C13 C14 N4 106.89(19)
C13 C14 C22 128.1(2)
N4 C14 C22 125.0(2)
N2 C7 C9 112.4(2)
N2 C7 C8 111.0(2)
C9 C7 C8 113.7(2)
C14 C13 N3 107.00(19)
C14 C13 C21 127.6(2)
N3 C13 C21 125.4(2)
C2 C3 N2 106.59(18)
C2 C3 C11 127.9(2)
N2 C3 C11 125.5(2)
N1 C4 C5 112.49(19)
N1 C4 C6 111.20(18)
C5 C4 C6 113.56(19)
N3 C15 C16 111.5(2)
N3 C15 C17 112.0(2)
C16 C15 C17 113.7(2)
C23A B1 C1 125.1(6)
C23 B1 C1 119.8(2)
C23A B1 C12 108.1(6)
C23 B1 C12 119.0(2)
C1 B1 C12 121.15(19)
N4 C18 C19 111.3(2)
N4 C18 C20 113.1(2)
C19 C18 C20 113.3(2)
N5 C23 B1 176.7(3)
C23 N5 C24 121.0(3)
N5 C24 C29 109.7(3)
N5 C24 C25 108.2(3)
C29 C24 C25 111.1(3)
C26 C25 C24 113.5(4)
C24 C29 C28 112.1(3)
C29 C28 C27 111.4(4)
C25 C26 C27 113.0(4)
C26 C27 C28 109.6(3)
C32 O1 C33 106.9(4)
C33 C30 C31 103.9(4)
C32 C31 C30 102.5(5)
O1 C32 C31 103.6(5)
O1 C33 C30 107.2(4)
C23A N5A C24A 124.1(12)
N5A C23A B1 176.3(16)
N5A C24A C29A 104.2(10)
N5A C24A C25A 106.3(11)
C29A C24A C25A 111.0(10)
C24A C29A C28A 108.3(12)
C26A C27A C28A 108.3(16)
C27A C28A C29A 104.6(15)
C26A C25A C24A 109.8(12)
C25A C26A C27A 111.1(15)

loop_
_geom_bond_atom_site_label_1
_geom_bond_atom_site_label_2
_geom_bond_distance
N1 C1 1.359(3)
N1 C2 1.387(3)
N1 C4 1.486(3)
N2 C1 1.359(3)
N2 C3 1.397(3)
N2 C7 1.482(3)
N3 C12 1.354(3)
N3 C13 1.398(3)
N3 C15 1.487(3)
N4 C12 1.356(3)
N4 C14 1.393(3)
N4 C18 1.483(3)
C12 B1 1.581(3)
C1 B1 1.574(3)
C2 C3 1.362(3)
C2 C10 1.495(3)
C14 C13 1.359(3)
C14 C22 1.488(3)
C7 C9 1.509(4)
C7 C8 1.520(3)
C13 C21 1.495(3)
C3 C11 1.490(3)
C4 C5 1.513(3)
C4 C6 1.521(3)
C15 C16 1.515(4)
C15 C17 1.530(3)
B1 C23A 1.322(13)
B1 C23 1.464(4)
C18 C19 1.497(4)
C18 C20 1.512(4)
C23 N5 1.224(4)
N5 C24 1.502(4)
C24 C29 1.519(5)
C24 C25 1.528(6)
C25 C26 1.474(7)
C29 C28 1.521(7)
C28 C27 1.559(8)
C26 C27 1.502(7)
O1 C32 1.404(7)
O1 C33 1.411(7)
C30 C33 1.436(7)
C30 C31 1.505(8)
C31 C32 1.426(8)
N5A C23A 1.234(17)
N5A C24A 1.464(15)
C24A C29A 1.497(18)
C24A C25A 1.549(18)
C29A C28A 1.60(2)
C27A C26A 1.53(3)
C27A C28A 1.57(3)
C25A C26A 1.52(2)
